data_7050355
loop_
_publ_author_name
'Lewinski, Janusz '
'Dranka, Maciej'
'Justyniak, Iwona'

_publ_section_title
;
The self-assembly switching of the group 13 tetrahedral Schiff
base complexes by changing the character of coordination centre
;
_journal_name_full 'New J.Chem.(Nouv.J.Chim.)'
_journal_year 2004
_chemical_formula_sum 'C17 H20 B N O'
_chemical_formula_weight 265.15
_chemical_name_systematic
;
(N-phenyl-salicylideneiminato-O,N)-diethyl-boron(III)
;
_space_group_IT_number 15
_symmetry_cell_setting monoclinic
_symmetry_space_group_name_Hall '-C 2yc'
_symmetry_space_group_name_H-M 'C 1 2/c 1'
_atom_sites_solution_hydrogens geom
_atom_sites_solution_primary direct
_atom_sites_solution_secondary difmap
_cell_angle_alpha 90.00
_cell_angle_beta 123.090(2)
_cell_angle_gamma 90.00
_cell_formula_units_Z 8
_cell_length_a 22.3787(8)
_cell_length_b 10.7423(6)
_cell_length_c 15.2876(9)
_cell_measurement_reflns_used 3471
_cell_measurement_temperature 293(2)
_cell_measurement_theta_max 27.48
_cell_measurement_theta_min 1.00
_cell_volume 3079.1(3)
_diffrn_ambient_temperature 293(2)
_diffrn_detector_area_resol_mean 18.2
_diffrn_measurement_details
;
98 frames, \f rotation 2.0\% per frame (40s per frame)
10 frames, \w rotation 2.0\% per frame (40s per frame)
;
_diffrn_measurement_device '\k-geometry diffractometr'
_diffrn_measurement_device_type 'Nonius Kappa-CCD'
_diffrn_measurement_method 'area detector \f and \w scans'
_diffrn_radiation_monochromator graphite
_diffrn_radiation_source 'fine-focus sealed tube'
_diffrn_radiation_type MoK\a
_diffrn_radiation_wavelength 0.71073
_diffrn_reflns_av_R_equivalents 0.000
_diffrn_reflns_av_sigmaI/netI 0.0648
_diffrn_reflns_limit_h_max 26
_diffrn_reflns_limit_h_min 0
_diffrn_reflns_limit_k_max 12
_diffrn_reflns_limit_k_min 0
_diffrn_reflns_limit_l_max 15
_diffrn_reflns_limit_l_min -18
_diffrn_reflns_number 2702
_diffrn_reflns_theta_max 25.00
_diffrn_reflns_theta_min 2.70
_diffrn_standards_decay_% ?
_diffrn_standards_interval_count ?
_diffrn_standards_interval_time ?
_diffrn_standards_number ?
_exptl_absorpt_coefficient_mu 0.069
_exptl_absorpt_correction_T_max ?
_exptl_absorpt_correction_T_min ?
_exptl_absorpt_correction_type none
_exptl_absorpt_process_details ?
_exptl_crystal_colour yellow
_exptl_crystal_density_diffrn 1.144
_exptl_crystal_density_meas ?
_exptl_crystal_density_method 'not measured'
_exptl_crystal_description prism
_exptl_crystal_F_000 1136
_exptl_crystal_size_max 0.30
_exptl_crystal_size_mid 0.20
_exptl_crystal_size_min 0.15
_refine_ls_extinction_coef 0.0077(8)
_refine_ls_extinction_expression Fc^*^=kFc[1+0.001xFc^2^\l^3^/sin(2\q)]^-1/4^
_refine_ls_extinction_method SHELXL
_refine_ls_goodness_of_fit_ref 1.033
_refine_ls_hydrogen_treatment constr
_refine_ls_matrix_type full
_refine_ls_number_parameters 184
_refine_ls_number_reflns 2702
_refine_ls_number_restraints 0
_refine_ls_restrained_S_all 1.033
_refine_ls_R_factor_all 0.1102
_refine_ls_R_factor_gt 0.0481
_refine_ls_shift/su_max 0.000
_refine_ls_shift/su_mean 0.000
_refine_ls_structure_factor_coef Fsqd
_refine_ls_weighting_details 'calc w=1/[\s^2^(Fo^2^)+(0.0557P)^2^] where P=(Fo^2^+2Fc^2^)/3'
_refine_ls_weighting_scheme calc
_refine_ls_wR_factor_gt 0.1070
_refine_ls_wR_factor_ref 0.1344
_reflns_number_gt 1503
_reflns_number_total 2702
_reflns_threshold_expression I>2\s(I)
_cod_original_sg_symbol_Hall -C_2yc
_cod_original_sg_symbol_H-M C_2/c
_cod_database_code 7050355

loop_
_symmetry_equiv_pos_as_xyz
'x, y, z'
'-x, y, -z+1/2'
'x+1/2, y+1/2, z'
'-x+1/2, y+1/2, -z+1/2'
'-x, -y, -z'
'x, -y, z-1/2'
'-x+1/2, -y+1/2, -z'
'x+1/2, -y+1/2, z-1/2'

loop_
_atom_site_label
_atom_site_type_symbol
_atom_site_fract_x
_atom_site_fract_y
_atom_site_fract_z
_atom_site_U_iso_or_equiv
_atom_site_adp_type
_atom_site_occupancy
_atom_site_symmetry_multiplicity
_atom_site_calc_flag
_atom_site_refinement_flags
_atom_site_disorder_assembly
_atom_site_disorder_group
B1 B 0.13449(13) 0.4846(2) 0.45115(19) 0.0595(7) Uani 1 1 d . . .
O1 O 0.20440(7) 0.41620(12) 0.50144(11) 0.0662(5) Uani 1 1 d . . .
N1 N 0.15508(9) 0.61844(14) 0.51304(13) 0.0539(5) Uani 1 1 d . . .
C1 C 0.25183(11) 0.41965(19) 0.60415(16) 0.0560(6) Uani 1 1 d . . .
C2 C 0.25646(11) 0.52431(18) 0.66215(16) 0.0546(6) Uani 1 1 d . . .
C3 C 0.30954(12) 0.5301(2) 0.76892(17) 0.0652(6) Uani 1 1 d . . .
H3 H 0.3126 0.5994 0.8076 0.078 Uiso 1 1 calc R . .
C4 C 0.35692(12) 0.4342(2) 0.81661(18) 0.0720(7) Uani 1 1 d . . .
H4 H 0.3924 0.4384 0.8874 0.086 Uiso 1 1 calc R . .
C5 C 0.35149(12) 0.3305(2) 0.75846(19) 0.0709(7) Uani 1 1 d . . .
H5 H 0.3834 0.2650 0.7912 0.085 Uiso 1 1 calc R . .
C6 C 0.30020(12) 0.32279(19) 0.65403(18) 0.0663(6) Uani 1 1 d . . .
H6 H 0.2977 0.2527 0.6164 0.080 Uiso 1 1 calc R . .
C7 C 0.20928(12) 0.62637(18) 0.60867(18) 0.0574(6) Uani 1 1 d . . .
H7 H 0.2178 0.7015 0.6439 0.069 Uiso 1 1 calc R . .
C8 C 0.08064(13) 0.41264(19) 0.4735(2) 0.0769(7) Uani 1 1 d . . .
H8A H 0.0989 0.4189 0.5473 0.092 Uiso 1 1 calc R . .
H8B H 0.0346 0.4537 0.4352 0.092 Uiso 1 1 calc R . .
C9 C 0.07052(17) 0.2756(2) 0.4427(2) 0.1111(10) Uani 1 1 d . . .
H9A H 0.0371 0.2389 0.4559 0.167 Uiso 1 1 calc R . .
H9B H 0.1154 0.2332 0.4830 0.167 Uiso 1 1 calc R . .
H9C H 0.0527 0.2685 0.3698 0.167 Uiso 1 1 calc R . .
C10 C 0.10649(11) 0.5060(2) 0.33162(16) 0.0690(7) Uani 1 1 d . . .
H10A H 0.0918 0.4261 0.2964 0.083 Uiso 1 1 calc R . .
H10B H 0.0644 0.5582 0.3007 0.083 Uiso 1 1 calc R . .
C11 C 0.15886(14) 0.5650(3) 0.30924(19) 0.0983(9) Uani 1 1 d . . .
H11A H 0.1684 0.6492 0.3342 0.147 Uiso 1 1 calc R . .
H11B H 0.1386 0.5644 0.2354 0.147 Uiso 1 1 calc R . .
H11C H 0.2026 0.5184 0.3441 0.147 Uiso 1 1 calc R . .
C12 C 0.11304(12) 0.72932(19) 0.46460(16) 0.0563(6) Uani 1 1 d . . .
C13 C 0.04126(12) 0.7284(2) 0.42442(18) 0.0741(7) Uani 1 1 d . . .
H13 H 0.0193 0.6560 0.4263 0.089 Uiso 1 1 calc R . .
C14 C 0.00196(13) 0.8352(2) 0.38128(19) 0.0847(8) Uani 1 1 d . . .
H14 H -0.0467 0.8346 0.3541 0.102 Uiso 1 1 calc R . .
C15 C 0.03366(16) 0.9422(2) 0.37787(19) 0.0810(7) Uani 1 1 d . . .
H15 H 0.0069 1.0144 0.3493 0.097 Uiso 1 1 calc R . .
C16 C 0.10507(16) 0.9420(2) 0.4169(2) 0.0810(7) Uani 1 1 d . . .
H16 H 0.1268 1.0143 0.4141 0.097 Uiso 1 1 calc R . .
C17 C 0.14506(13) 0.8357(2) 0.46039(17) 0.0702(7) Uani 1 1 d . . .
H17 H 0.1936 0.8362 0.4868 0.084 Uiso 1 1 calc R . .
